data_4129520
loop_
_publ_author_name
'Mohamed, Rana K.'
'Mondal, Sayantan'
'Jorner, Kjell'
'Delgado, Thais Faria'
'Lobodin, Vladislav V.'
'Ottosson, Henrik'
'Alabugin, Igor V.'

_publ_section_title
;
 The Missing C1-C5 Cycloaromatization Reaction: Triplet State
 Antiaromaticity Relief and Self-Terminating Photorelease of Formaldehyde
 for Synthesis of Fulvenes from Enynes.
;
_journal_issue 49
_journal_name_full 'Journal of the American Chemical Society'
_journal_page_first 15441
_journal_page_last 15450
_journal_paper_doi 10.1021/jacs.5b07448
_journal_volume 137
_journal_year 2015
_chemical_formula_moiety '2(C17 H12 O2)'
_chemical_formula_sum 'C34 H24 O4'
_chemical_formula_weight 496.53
_chemical_name_systematic Monoclinic
_space_group_crystal_system monoclinic
_space_group_IT_number 14
_space_group_name_Hall '-P 2ybc'
_space_group_name_H-M_alt 'P 1 21/c 1'
_atom_sites_solution_hydrogens geom
_atom_sites_solution_primary direct
_atom_sites_solution_secondary difmap
_audit_creation_date 2015-07-15
_audit_creation_method
;
Olex2 1.2
(compiled 2015.01.26 svn.r3150 for OlexSys, GUI svn.r4998)
;
_cell_angle_alpha 90.00
_cell_angle_beta 95.781(2)
_cell_angle_gamma 90.00
_cell_formula_units_Z 2
_cell_length_a 8.7038(8)
_cell_length_b 6.1582(5)
_cell_length_c 22.188(2)
_cell_measurement_reflns_used 5656
_cell_measurement_temperature 173
_cell_measurement_theta_max 28.84
_cell_measurement_theta_min 2.35
_cell_volume 1183.22(18)
_computing_cell_refinement 'SAINT v8.27A (Bruker, 2012)'
_computing_data_reduction 'SAINT v8.27A (Bruker, 2012)'
_computing_molecular_graphics 'Olex2 (Dolomanov et al., 2009)'
_computing_publication_material 'Olex2 (Dolomanov et al., 2009)'
_computing_structure_refinement 'XL (Sheldrick, 2008)'
_computing_structure_solution 'SIR2004 (Burla et al., 2007)'
_diffrn_ambient_temperature 173.01
_diffrn_measured_fraction_theta_full 0.992
_diffrn_measured_fraction_theta_max 0.992
_diffrn_measurement_device_type 'Bruker APEX-II CCD'
_diffrn_measurement_method '\f and \w scans'
_diffrn_radiation_monochromator graphite
_diffrn_radiation_type MoK\a
_diffrn_radiation_wavelength 0.71073
_diffrn_reflns_av_R_equivalents 0.0370
_diffrn_reflns_av_unetI/netI 0.0262
_diffrn_reflns_limit_h_max 11
_diffrn_reflns_limit_h_min -11
_diffrn_reflns_limit_k_max 8
_diffrn_reflns_limit_k_min -8
_diffrn_reflns_limit_l_max 30
_diffrn_reflns_limit_l_min -30
_diffrn_reflns_number 14931
_diffrn_reflns_theta_full 28.98
_diffrn_reflns_theta_max 28.98
_diffrn_reflns_theta_min 2.35
_diffrn_source 'fine-focus sealed tube'
_diffrn_standards_number 0
_exptl_absorpt_coefficient_mu 0.091
_exptl_absorpt_correction_T_max 0.7458
_exptl_absorpt_correction_T_min 0.6980
_exptl_absorpt_correction_type empirical
_exptl_absorpt_process_details
;
SADABS-2012/1 (Bruker,2012) was used for absorption correction.
wR2(int) was 0.1857 before and 0.0455 after correction.
The Ratio of minimum to maximum transmission is 0.9359.
The \l/2 correction factor is 0.0015.
;
_exptl_crystal_colour 'clear whiteish colourless'
_exptl_crystal_colour_lustre clear
_exptl_crystal_colour_modifier whiteish
_exptl_crystal_colour_primary colourless
_exptl_crystal_density_diffrn 1.394
_exptl_crystal_density_method 'not measured'
_exptl_crystal_description plate
_exptl_crystal_F_000 520
_exptl_crystal_size_max 0.14
_exptl_crystal_size_mid 0.12
_exptl_crystal_size_min 0.1
_refine_diff_density_max 0.313
_refine_diff_density_min -0.200
_refine_diff_density_rms 0.042
_refine_ls_extinction_method none
_refine_ls_goodness_of_fit_ref 1.039
_refine_ls_hydrogen_treatment refall
_refine_ls_matrix_type full
_refine_ls_number_parameters 220
_refine_ls_number_reflns 3135
_refine_ls_number_restraints 0
_refine_ls_restrained_S_all 1.039
_refine_ls_R_factor_all 0.0651
_refine_ls_R_factor_gt 0.0454
_refine_ls_shift/su_max 0.000
_refine_ls_shift/su_mean 0.000
_refine_ls_structure_factor_coef Fsqd
_refine_ls_weighting_details 'calc w=1/[\s^2^(Fo^2^)+(0.0552P)^2^+0.3439P] where P=(Fo^2^+2Fc^2^)/3'
_refine_ls_weighting_scheme calc
_refine_ls_wR_factor_gt 0.1089
_refine_ls_wR_factor_ref 0.1200
_reflns_number_gt 2382
_reflns_number_total 3135
_reflns_threshold_expression >2sigma(I)
_cod_data_source_file ja5b07448_si_002.cif
_cod_data_source_block p21c1
_cod_original_cell_volume 1183.21(18)
_cod_database_code 4129520
_olex2_refinement_description
;
;
_olex2_submission_original_sample_id Rana291
_olex2_submission_special_instructions 'No special instructions were received'

loop_
_space_group_symop_id
_space_group_symop_operation_xyz
1 'x, y, z'
2 '-x, y+1/2, -z+1/2'
3 '-x, -y, -z'
4 'x, -y-1/2, z-1/2'

loop_
_atom_site_label
_atom_site_type_symbol
_atom_site_fract_x
_atom_site_fract_y
_atom_site_fract_z
_atom_site_U_iso_or_equiv
_atom_site_adp_type
_atom_site_occupancy
_atom_site_calc_flag
O1 O 0.32392(11) 0.02830(17) 0.47141(5) 0.0412(3) Uani 1 d
C2 C -0.04075(15) -0.2028(2) 0.42144(6) 0.0316(3) Uani 1 d
C3 C 0.10650(14) -0.1650(2) 0.44649(6) 0.0301(3) Uani 1 d
C4 C 0.17701(14) 0.0357(2) 0.44291(6) 0.0307(3) Uani 1 d
C5 C -0.04612(16) 0.1718(2) 0.38784(6) 0.0332(3) Uani 1 d
C6 C -0.27676(15) -0.0408(2) 0.36082(6) 0.0299(3) Uani 1 d
O7 O 0.20660(11) -0.30726(16) 0.47753(5) 0.0415(3) Uani 1 d
C8 C -0.38776(14) -0.1946(2) 0.36028(6) 0.0284(3) Uani 1 d
C9 C -0.12008(14) -0.0295(2) 0.39061(6) 0.0293(3) Uani 1 d
C10 C -0.60486(16) -0.0055(2) 0.28905(6) 0.0339(3) Uani 1 d
C11 C -0.54120(14) -0.1706(2) 0.32553(5) 0.0283(3) Uani 1 d
C12 C -0.62544(15) -0.3615(2) 0.33393(6) 0.0305(3) Uani 1 d
C13 C 0.10324(16) 0.2086(2) 0.41448(6) 0.0358(3) Uani 1 d
C14 C -0.39067(15) -0.4072(2) 0.38945(6) 0.0327(3) Uani 1 d
C15 C -0.75525(17) -0.0297(3) 0.26164(7) 0.0394(3) Uani 1 d
C16 C -0.77434(16) -0.3851(3) 0.30610(6) 0.0378(3) Uani 1 d
C17 C -0.83855(17) -0.2174(3) 0.27037(7) 0.0418(4) Uani 1 d
C18 C -0.52798(16) -0.5038(2) 0.37411(6) 0.0345(3) Uani 1 d
C0AA C 0.34403(15) -0.1864(2) 0.49535(7) 0.0351(3) Uani 1 d
H6 H -0.3099(17) 0.091(3) 0.3373(7) 0.034(4) Uiso 1 d
H0AA H 0.3586(17) -0.175(3) 0.5407(7) 0.041(4) Uiso 1 d
H2 H -0.0852(17) -0.346(3) 0.4253(7) 0.040(4) Uiso 1 d
H5 H -0.1052(18) 0.293(3) 0.3660(7) 0.040(4) Uiso 1 d
H10 H -0.5473(18) 0.130(3) 0.2828(7) 0.042(4) Uiso 1 d
H17 H -0.941(2) -0.232(3) 0.2504(8) 0.047(4) Uiso 1 d
H0AB H 0.431(2) -0.257(3) 0.4772(8) 0.051(5) Uiso 1 d
H16 H -0.830(2) -0.522(3) 0.3119(7) 0.047(5) Uiso 1 d
H14 H -0.3075(19) -0.465(3) 0.4176(7) 0.041(4) Uiso 1 d
H13 H 0.1518(19) 0.351(3) 0.4135(7) 0.046(4) Uiso 1 d
H18 H -0.5598(18) -0.651(3) 0.3876(7) 0.042(4) Uiso 1 d
H15 H -0.8005(19) 0.084(3) 0.2353(7) 0.048(5) Uiso 1 d

loop_
_atom_site_aniso_label
_atom_site_aniso_U_11
_atom_site_aniso_U_22
_atom_site_aniso_U_33
_atom_site_aniso_U_23
_atom_site_aniso_U_13
_atom_site_aniso_U_12
O1 0.0291(5) 0.0413(6) 0.0506(6) 0.0083(5) -0.0086(4) -0.0135(4)
C2 0.0242(6) 0.0269(6) 0.0430(7) -0.0036(5) 0.0004(5) -0.0054(5)
C3 0.0261(6) 0.0296(6) 0.0341(7) -0.0019(5) 0.0010(5) -0.0021(5)
C4 0.0247(6) 0.0357(7) 0.0313(6) -0.0020(5) 0.0010(5) -0.0090(5)
C5 0.0312(7) 0.0316(7) 0.0365(7) 0.0024(6) 0.0013(5) -0.0044(5)
C6 0.0267(6) 0.0273(6) 0.0355(7) -0.0019(5) 0.0021(5) -0.0010(5)
O7 0.0264(5) 0.0339(5) 0.0609(7) 0.0046(5) -0.0112(4) -0.0060(4)
C8 0.0257(6) 0.0289(6) 0.0305(6) -0.0025(5) 0.0020(5) -0.0009(5)
C9 0.0243(6) 0.0312(7) 0.0325(6) -0.0043(5) 0.0031(5) -0.0033(5)
C10 0.0320(7) 0.0341(7) 0.0355(7) -0.0002(6) 0.0028(5) -0.0007(6)
C11 0.0241(6) 0.0323(7) 0.0283(6) -0.0043(5) 0.0020(5) -0.0014(5)
C12 0.0266(6) 0.0357(7) 0.0291(6) -0.0012(5) 0.0020(5) -0.0038(5)
C13 0.0341(7) 0.0330(7) 0.0399(7) 0.0027(6) 0.0011(6) -0.0121(6)
C14 0.0266(6) 0.0328(7) 0.0379(7) 0.0040(6) 0.0002(5) -0.0015(5)
C15 0.0352(7) 0.0468(9) 0.0350(7) 0.0057(6) -0.0018(6) 0.0038(6)
C16 0.0302(7) 0.0480(9) 0.0342(7) 0.0016(6) -0.0017(5) -0.0118(6)
C17 0.0276(7) 0.0611(10) 0.0347(7) 0.0041(7) -0.0060(5) -0.0054(7)
C18 0.0296(7) 0.0342(7) 0.0392(7) 0.0030(6) 0.0012(5) -0.0053(5)
C0AA 0.0256(7) 0.0340(7) 0.0443(8) -0.0048(6) -0.0023(6) -0.0046(5)

loop_
_atom_type_symbol
_atom_type_description
_atom_type_scat_dispersion_real
_atom_type_scat_dispersion_imag
_atom_type_scat_source
C C 0.0033 0.0016 'International Tables Vol C Tables 4.2.6.8 and 6.1.1.4'
H H 0.0000 0.0000 'International Tables Vol C Tables 4.2.6.8 and 6.1.1.4'
O O 0.0106 0.0060 'International Tables Vol C Tables 4.2.6.8 and 6.1.1.4'

loop_
_geom_angle_atom_site_label_1
_geom_angle_atom_site_label_2
_geom_angle_atom_site_label_3
_geom_angle
C4 O1 C0AA 106.03(10)
C3 C2 C9 117.54(12)
C2 C3 C4 122.15(12)
C2 C3 O7 128.22(12)
O7 C3 C4 109.64(11)
O1 C4 C3 110.03(12)
C13 C4 O1 127.84(12)
C13 C4 C3 122.14(12)
C13 C5 C9 122.64(13)
C8 C6 C9 132.32(13)
C3 O7 C0AA 106.12(10)
C6 C8 C11 122.75(12)
C6 C8 C14 131.88(12)
C14 C8 C11 105.36(11)
C2 C9 C6 125.07(12)
C5 C9 C2 119.09(12)
C5 C9 C6 115.85(12)
C11 C10 C15 118.73(13)
C10 C11 C8 131.79(12)
C10 C11 C12 120.60(12)
C12 C11 C8 107.60(11)
C11 C12 C18 107.69(11)
C16 C12 C11 120.33(13)
C16 C12 C18 131.98(13)
C4 C13 C5 116.43(12)
C18 C14 C8 109.76(12)
C17 C15 C10 120.57(14)
C17 C16 C12 118.81(13)
C16 C17 C15 120.95(13)
C14 C18 C12 109.59(12)
O1 C0AA O7 108.12(11)

loop_
_geom_bond_atom_site_label_1
_geom_bond_atom_site_label_2
_geom_bond_distance
O1 C4 1.3690(16)
O1 C0AA 1.4290(17)
C2 C3 1.3646(17)
C2 C9 1.4102(19)
C3 C4 1.3854(18)
C3 O7 1.3712(16)
C4 C13 1.365(2)
C5 C9 1.4008(18)
C5 C13 1.3914(19)
C6 C8 1.3521(18)
C6 C9 1.4559(17)
O7 C0AA 1.4305(16)
C8 C11 1.4806(17)
C8 C14 1.4621(18)
C10 C11 1.3804(19)
C10 C15 1.3947(19)
C11 C12 1.4077(18)
C12 C16 1.3860(18)
C12 C18 1.4595(19)
C14 C18 1.3476(18)
C15 C17 1.388(2)
C16 C17 1.385(2)
